data_2008412
loop_
_publ_author_name
'Kovalainen, Jari T.'
'Wegelius, Elina'
'Christiaans, Johannes A. M.'
'Huuskonen, Juhani'
'Gynther, Jukka'

_publ_section_title
;
 4-[3-(4-Iodophenylmethoxy)propyl]-1<i>H</i>-imidazolium hydrogen
 maleate (iodoproxyfan hydrogen maleate)
;
_journal_issue 4
_journal_name_full 'Acta Crystallographica Section C'
_journal_page_first IUC9900035
_journal_paper_doi 10.1107/S0108270199099564
_journal_volume 55
_journal_year 1999
_chemical_formula_moiety 'C13 H16 I N2 O 1+, C4 H3 O4 1-'
_chemical_formula_sum 'C17 H19 I N2 O5'
_chemical_formula_weight 458.28
_chemical_name_common
;
Iodoproxyfan
;
_chemical_name_systematic
;
3-(1H-imidazol-4-yl)propyl (4-iodophenyl)methyl ether hydrogen maleate
;
_space_group_IT_number 2
_symmetry_cell_setting triclinic
_symmetry_space_group_name_Hall '-P 1'
_symmetry_space_group_name_H-M 'P -1'
_cell_angle_alpha 97.26(2)
_cell_angle_beta 93.40(2)
_cell_angle_gamma 92.60(3)
_cell_formula_units_Z 2
_cell_length_a 5.493(2)
_cell_length_b 10.104(2)
_cell_length_c 16.288(4)
_cell_measurement_reflns_used 25
_cell_measurement_temperature 173(2)
_cell_measurement_theta_max 12
_cell_measurement_theta_min 10
_cell_volume 893.9(4)
_computing_cell_refinement 'CAD-4 Software (Enraf-Nonius, 1989)'
_computing_data_collection 'CAD-4 Software (Enraf-Nonius, 1989)'
_computing_data_reduction 'XCAD4 (Harms & Wocadlo, 1996) and WINGX (Farrugia, 1998)'
_computing_molecular_graphics 'CAMERON (Watkin et al., 1993)'
_computing_publication_material 'SHELXL97 and WINGX'
_computing_structure_refinement 'SHELXL97 (Sheldrick, 1997a) and WINGX'
_computing_structure_solution 'SHELXS97 (Sheldrick, 1997b) and WINGX'
_diffrn_measured_fraction_theta_full 0.996
_diffrn_measured_fraction_theta_max 0.996
_diffrn_measurement_device_type 'Enraf-Nonius CAD-4'
_diffrn_measurement_method \w-2\q
_diffrn_radiation_type MoK\a
_diffrn_radiation_wavelength 0.71073
_diffrn_reflns_av_R_equivalents 0.014
_diffrn_reflns_limit_h_max 6
_diffrn_reflns_limit_h_min 0
_diffrn_reflns_limit_k_max 11
_diffrn_reflns_limit_k_min -11
_diffrn_reflns_limit_l_max 19
_diffrn_reflns_limit_l_min -19
_diffrn_reflns_number 3498
_diffrn_reflns_theta_full 25.01
_diffrn_reflns_theta_max 25.01
_diffrn_reflns_theta_min 2.03
_diffrn_standards_decay_% 2
_diffrn_standards_interval_time 60
_diffrn_standards_number 2
_exptl_absorpt_coefficient_mu 1.821
_exptl_absorpt_correction_T_max 0.772
_exptl_absorpt_correction_T_min 0.408
_exptl_absorpt_correction_type '\y scan'
_exptl_absorpt_process_details '(North et al., 1968)'
_exptl_crystal_colour colourless
_exptl_crystal_density_diffrn 1.702
_exptl_crystal_density_method 'not measured'
_exptl_crystal_description plate
_exptl_crystal_F_000 456
_exptl_crystal_size_max 0.50
_exptl_crystal_size_mid 0.50
_exptl_crystal_size_min 0.15
_refine_diff_density_max 0.429
_refine_diff_density_min -0.620
_refine_ls_extinction_method none
_refine_ls_goodness_of_fit_ref 1.184
_refine_ls_hydrogen_treatment mixed
_refine_ls_matrix_type full
_refine_ls_number_parameters 228
_refine_ls_number_reflns 3142
_refine_ls_number_restraints 0
_refine_ls_restrained_S_all 1.184
_refine_ls_R_factor_all 0.022
_refine_ls_R_factor_gt 0.021
_refine_ls_shift/su_max 0.002
_refine_ls_shift/su_mean 0.000
_refine_ls_structure_factor_coef Fsqd
_refine_ls_weighting_details 'calc w = 1/[\s^2^(Fo^2^)+(0.0294P)^2^+0.5981P] where P = (Fo^2^+2Fc^2^)/3'
_refine_ls_weighting_scheme calc
_refine_ls_wR_factor_ref 0.057
_reflns_number_gt 3033
_reflns_number_total 3142
_reflns_threshold_expression I>2\s(I)
_cod_data_source_file qb0075.cif
_cod_data_source_block qb0075
_cod_database_code 2008412

loop_
_symmetry_equiv_pos_as_xyz
'x, y, z'
'-x, -y, -z'

loop_
_atom_site_label
_atom_site_fract_x
_atom_site_fract_y
_atom_site_fract_z
_atom_site_U_iso_or_equiv
_atom_site_adp_type
_atom_site_calc_flag
_atom_site_refinement_flags
_atom_site_occupancy
_atom_site_disorder_assembly
_atom_site_disorder_group
_atom_site_type_symbol
I1 0.21445(3) 0.924665(15) 0.575258(10) 0.03672(7) Uani d . 1 . . I
N1 0.6480(3) -0.18058(18) 0.85203(11) 0.0251(4) Uani d . 1 . . N
H1 0.7633 -0.2305 0.8320 0.030 Uiso calc R 1 . . H
C5 0.5959(4) -0.0565(2) 0.83014(13) 0.0238(4) Uani d . 1 . . C
C4 0.4078(4) -0.0158(2) 0.87536(14) 0.0276(5) Uani d . 1 . . C
H4 0.3297 0.0660 0.8744 0.033 Uiso calc R 1 . . H
N3 0.3507(3) -0.11445(19) 0.92301(12) 0.0267(4) Uani d . 1 . . N
H3 0.2345 -0.1123 0.9580 0.032 Uiso calc R 1 . . H
C2 0.4977(4) -0.2127(2) 0.90782(14) 0.0265(5) Uani d . 1 . . C
H2 0.4962 -0.2928 0.9327 0.032 Uiso calc R 1 . . H
C6 0.7355(4) 0.0086(2) 0.76913(14) 0.0282(5) Uani d . 1 . . C
H6A 0.7243 -0.0503 0.7155 0.034 Uiso calc R 1 . . H
H6B 0.9098 0.0205 0.7892 0.034 Uiso calc R 1 . . H
C7 0.6401(4) 0.1443(2) 0.75570(14) 0.0275(5) Uani d . 1 . . C
H7A 0.4663 0.1323 0.7350 0.033 Uiso calc R 1 . . H
H7B 0.6494 0.2028 0.8095 0.033 Uiso calc R 1 . . H
C8 0.7831(5) 0.2115(2) 0.69465(15) 0.0312(5) Uani d . 1 . . C
H8A 0.9567 0.2264 0.7151 0.037 Uiso calc R 1 . . H
H8B 0.7740 0.1548 0.6402 0.037 Uiso calc R 1 . . H
O9 0.6780(3) 0.33540(17) 0.68676(12) 0.0384(4) Uani d . 1 . . O
C10 0.8051(5) 0.4118(2) 0.63489(15) 0.0328(5) Uani d . 1 . . C
H10A 0.8226 0.3576 0.5807 0.039 Uiso calc R 1 . . H
H10B 0.9705 0.4393 0.6605 0.039 Uiso calc R 1 . . H
C11 0.6656(4) 0.5339(2) 0.62222(14) 0.0289(5) Uani d . 1 . . C
C12 0.7174(5) 0.6066(3) 0.55837(18) 0.0413(6) Uani d . 1 . . C
H12 0.8423 0.5792 0.5230 0.050 Uiso calc R 1 . . H
C13 0.5919(5) 0.7184(3) 0.54459(17) 0.0390(6) Uani d . 1 . . C
H13 0.6301 0.7676 0.5006 0.047 Uiso calc R 1 . . H
C14 0.4102(4) 0.7566(2) 0.59599(15) 0.0281(5) Uani d . 1 . . C
C15 0.3548(5) 0.6864(3) 0.65995(15) 0.0363(5) Uani d . 1 . . C
H15 0.2290 0.7136 0.6950 0.044 Uiso calc R 1 . . H
C16 0.4844(5) 0.5755(3) 0.67278(15) 0.0352(5) Uani d . 1 . . C
H16 0.4475 0.5273 0.7173 0.042 Uiso calc R 1 . . H
C17 0.9663(4) 0.5455(2) 0.85681(13) 0.0240(4) Uani d . 1 . . C
O1 1.0052(3) 0.63844(17) 0.81667(10) 0.0320(4) Uani d . 1 . . O
O2 0.7662(3) 0.53070(16) 0.89337(11) 0.0290(3) Uani d . 1 . . O
H2A 0.7737 0.4646 0.9198 0.043 Uiso calc PR 0.50 . . H
C18 1.1615(4) 0.4491(2) 0.86530(14) 0.0254(4) Uani d . 1 . . C
H18 1.3067 0.4689 0.8393 0.030 Uiso calc R 1 . . H
C19 1.1655(4) 0.3397(2) 0.90344(14) 0.0248(4) Uani d . 1 . . C
H19 1.3155 0.2965 0.9019 0.030 Uiso calc R 1 . . H
C20 0.9741(4) 0.2741(2) 0.94806(13) 0.0232(4) Uani d . 1 . . C
O3 1.0150(3) 0.16460(16) 0.97035(11) 0.0317(4) Uani d . 1 . . O
O4 0.7749(3) 0.33265(16) 0.96155(10) 0.0280(3) Uani d . 1 . . O
H4A 0.7717 0.4010 0.9371 0.042 Uiso calc PR 0.50 . . H

loop_
_atom_site_aniso_label
_atom_site_aniso_U_11
_atom_site_aniso_U_22
_atom_site_aniso_U_33
_atom_site_aniso_U_12
_atom_site_aniso_U_13
_atom_site_aniso_U_23
I1 0.03851(11) 0.03052(11) 0.04236(11) 0.00881(7) 0.00086(7) 0.00785(7)
N1 0.0239(9) 0.0235(9) 0.0296(10) 0.0084(7) 0.0048(7) 0.0065(7)
C5 0.0243(10) 0.0204(10) 0.0271(11) 0.0040(8) 0.0003(8) 0.0044(8)
C4 0.0280(11) 0.0215(11) 0.0346(12) 0.0074(9) 0.0046(9) 0.0045(9)
N3 0.0238(9) 0.0263(10) 0.0311(10) 0.0048(7) 0.0081(8) 0.0038(8)
C2 0.0268(11) 0.0251(11) 0.0294(11) 0.0051(9) 0.0050(9) 0.0075(9)
C6 0.0291(11) 0.0264(12) 0.0309(12) 0.0069(9) 0.0053(9) 0.0079(9)
C7 0.0321(12) 0.0231(11) 0.0280(11) 0.0040(9) 0.0033(9) 0.0052(9)
C8 0.0387(13) 0.0253(12) 0.0317(12) 0.0054(10) 0.0057(10) 0.0084(9)
O9 0.0469(10) 0.0284(9) 0.0456(10) 0.0108(8) 0.0173(8) 0.0178(8)
C10 0.0350(12) 0.0306(13) 0.0354(13) 0.0018(10) 0.0083(10) 0.0115(10)
C11 0.0299(11) 0.0263(11) 0.0311(12) -0.0002(9) 0.0019(9) 0.0064(9)
C12 0.0414(14) 0.0410(15) 0.0486(15) 0.0137(12) 0.0227(12) 0.0200(12)
C13 0.0399(14) 0.0382(14) 0.0451(15) 0.0066(11) 0.0155(11) 0.0223(12)
C14 0.0274(11) 0.0228(11) 0.0338(12) 0.0004(9) -0.0013(9) 0.0042(9)
C15 0.0416(14) 0.0401(14) 0.0302(12) 0.0113(11) 0.0113(10) 0.0091(10)
C16 0.0430(14) 0.0368(14) 0.0289(12) 0.0067(11) 0.0089(10) 0.0121(10)
C17 0.0227(10) 0.0264(11) 0.0234(10) 0.0051(8) 0.0035(8) 0.0030(9)
O1 0.0319(8) 0.0309(9) 0.0376(9) 0.0097(7) 0.0115(7) 0.0140(7)
O2 0.0230(8) 0.0291(8) 0.0390(9) 0.0106(6) 0.0104(6) 0.0137(7)
C18 0.0201(10) 0.0277(11) 0.0292(11) 0.0045(8) 0.0087(8) 0.0030(9)
C19 0.0193(10) 0.0253(11) 0.0304(11) 0.0074(8) 0.0050(8) 0.0025(9)
C20 0.0224(10) 0.0228(11) 0.0246(10) 0.0050(8) 0.0032(8) 0.0012(8)
O3 0.0297(8) 0.0270(9) 0.0417(9) 0.0089(7) 0.0107(7) 0.0105(7)
O4 0.0218(7) 0.0277(8) 0.0378(9) 0.0084(6) 0.0104(6) 0.0109(7)

loop_
_atom_type_symbol
_atom_type_description
_atom_type_scat_dispersion_real
_atom_type_scat_dispersion_imag
_atom_type_scat_source
C C 0.0033 0.0016 'International Tables Vol C Tables 4.2.6.8 and 6.1.1.4'
H H 0 0 'International Tables Vol C Tables 4.2.6.8 and 6.1.1.4'
O O 0.0106 0.006 'International Tables Vol C Tables 4.2.6.8 and 6.1.1.4'
N N 0.0061 0.0033 'International Tables Vol C Tables 4.2.6.8 and 6.1.1.4'
I I -0.4742 1.8119 'International Tables Vol C Tables 4.2.6.8 and 6.1.1.4'

loop_
_geom_angle_atom_site_label_1
_geom_angle_atom_site_label_2
_geom_angle_atom_site_label_3
_geom_angle
_geom_angle_publ_flag
C2 N1 C5 109.52(18) y
C4 C5 N1 105.68(19) y
C4 C5 C6 131.7(2) ?
N1 C5 C6 122.64(19) ?
C5 C4 N3 107.44(19) y
C2 N3 C4 109.06(19) y
N3 C2 N1 108.3(2) y
C5 C6 C7 112.10(19) ?
C8 C7 C6 112.28(19) ?
O9 C8 C7 107.31(19) ?
C10 O9 C8 112.82(18) ?
O9 C10 C11 109.25(19) ?
C16 C11 C12 118.2(2) ?
C16 C11 C10 121.6(2) ?
C12 C11 C10 120.2(2) ?
C11 C12 C13 121.7(2) ?
C14 C13 C12 118.5(2) ?
C15 C14 C13 121.1(2) ?
C15 C14 I1 119.75(18) ?
C13 C14 I1 119.16(17) ?
C14 C15 C16 119.2(2) ?
C11 C16 C15 121.2(2) ?
O1 C17 O2 122.3(2) ?
O1 C17 C18 118.30(19) ?
O2 C17 C18 119.34(19) ?
C19 C18 C17 130.6(2) ?
C18 C19 C20 130.8(2) ?
O3 C20 O4 122.8(2) ?
O3 C20 C19 117.89(19) ?
O4 C20 C19 119.33(19) ?

loop_
_geom_bond_atom_site_label_1
_geom_bond_atom_site_label_2
_geom_bond_site_symmetry_2
_geom_bond_distance
_geom_bond_publ_flag
I1 C14 . 2.103(2) ?
N1 C2 . 1.323(3) y
N1 C5 . 1.383(3) y
C5 C4 . 1.353(3) y
C5 C6 . 1.490(3) ?
C4 N3 . 1.375(3) y
N3 C2 . 1.316(3) y
C6 C7 . 1.526(3) ?
C7 C8 . 1.510(3) ?
C8 O9 . 1.419(3) ?
O9 C10 . 1.408(3) ?
C10 C11 . 1.512(3) ?
C11 C16 . 1.376(3) ?
C11 C12 . 1.382(3) ?
C12 C13 . 1.385(4) ?
C13 C14 . 1.378(4) ?
C14 C15 . 1.373(3) ?
C15 C16 . 1.386(4) ?
C17 O1 . 1.228(3) ?
C17 O2 . 1.293(3) ?
C17 C18 . 1.492(3) ?
C18 C19 . 1.335(3) ?
C19 C20 . 1.491(3) ?
C20 O3 . 1.233(3) ?
C20 O4 . 1.284(3) ?

loop_
_geom_hbond_atom_site_label_D
_geom_hbond_atom_site_label_H
_geom_hbond_atom_site_label_A
_geom_hbond_site_symmetry_A
_geom_hbond_distance_DH
_geom_hbond_distance_HA
_geom_hbond_distance_DA
_geom_hbond_angle_DHA
_geom_hbond_publ_flag
N1 H1 O1 1_545 0.88 1.92 2.778(3) 163.7 y
N3 H3 O3 2_657 0.88 1.95 2.802(3) 163.0 y

loop_
_geom_torsion_atom_site_label_1
_geom_torsion_atom_site_label_2
_geom_torsion_atom_site_label_3
_geom_torsion_atom_site_label_4
_geom_torsion
C2 N1 C5 C4 0.0(3)
C2 N1 C5 C6 179.2(2)
N1 C5 C4 N3 0.0(2)
C6 C5 C4 N3 -179.1(2)
C5 C4 N3 C2 0.0(3)
C4 N3 C2 N1 0.1(3)
C5 N1 C2 N3 -0.1(3)
C4 C5 C6 C7 -1.4(4)
N1 C5 C6 C7 179.6(2)
C5 C6 C7 C8 179.31(19)
C6 C7 C8 O9 179.65(19)
C7 C8 O9 C10 176.4(2)
C8 O9 C10 C11 173.7(2)
O9 C10 C11 C16 15.8(3)
O9 C10 C11 C12 -163.8(2)
C16 C11 C12 C13 -0.2(4)
C10 C11 C12 C13 179.5(3)
C11 C12 C13 C14 -0.4(4)
C12 C13 C14 C15 0.4(4)
C12 C13 C14 I1 -179.3(2)
C13 C14 C15 C16 0.1(4)
I1 C14 C15 C16 179.75(19)
C12 C11 C16 C15 0.6(4)
C10 C11 C16 C15 -179.0(2)
C14 C15 C16 C11 -0.6(4)
O1 C17 C18 C19 -178.6(2)
O2 C17 C18 C19 3.2(4)
C17 C18 C19 C20 2.3(4)
C18 C19 C20 O3 172.2(2)
C18 C19 C20 O4 -7.6(4)
